data_1542374
loop_
_publ_author_name
'Thikekar, Tushar Ulhas'
'Selvaraju, Manikandan'
'Sun, Chung-Ming'

_publ_section_title
;
 Skeletally Diverse Synthesis of Indole-Fused Diazocine and Diazepine
 Frameworks by One-Pot, Two-Component Cascade Reaction.
;
_journal_issue 2
_journal_name_full 'Organic letters'
_journal_page_first 316
_journal_page_last 319
_journal_paper_doi 10.1021/acs.orglett.5b03481
_journal_volume 18
_journal_year 2016
_chemical_formula_sum 'C23 H14 Br N3'
_chemical_formula_weight 412.28
_space_group_crystal_system monoclinic
_space_group_IT_number 14
_space_group_name_Hall '-P 2yn'
_space_group_name_H-M_alt 'P 1 21/n 1'
_symmetry_space_group_name_Hall '-P 2yn'
_symmetry_space_group_name_H-M 'P 1 21/n 1'
_atom_sites_solution_hydrogens geom
_audit_creation_method SHELXL-2014/6
_cell_angle_alpha 90
_cell_angle_beta 108.295(3)
_cell_angle_gamma 90
_cell_formula_units_Z 4
_cell_length_a 13.9894(18)
_cell_length_b 9.1257(12)
_cell_length_c 15.099(2)
_cell_measurement_reflns_used 1998
_cell_measurement_temperature 296(2)
_cell_measurement_theta_max 21.2297
_cell_measurement_theta_min 2.7080
_cell_volume 1830.2(4)
_computing_cell_refinement 'SAINT V8.34A (Bruker AXS Inc., 2013)'
_computing_data_collection 'APEX2 (Bruker AXS, 2010)'
_computing_data_reduction 'SAINT V8.34A (Bruker AXS Inc., 2013)'
_computing_molecular_graphics 'SHELXTL (Sheldrick, 2008)'
_computing_publication_material SHELXTL
_computing_structure_refinement 'SHELXL-2014/6 (Sheldrick, 2014)'
_diffrn_ambient_temperature 296(2)
_diffrn_detector_area_resol_mean 8.3333
_diffrn_measured_fraction_theta_full 1.000
_diffrn_measured_fraction_theta_max 0.995
_diffrn_measurement_device_type 'Bruker APEX-II CCD'
_diffrn_measurement_method '\f and \w scans'
_diffrn_radiation_type MoK\a
_diffrn_radiation_wavelength 0.71073
_diffrn_reflns_av_R_equivalents 0.0544
_diffrn_reflns_av_unetI/netI 0.0551
_diffrn_reflns_laue_measured_fraction_full 1.000
_diffrn_reflns_laue_measured_fraction_max 0.995
_diffrn_reflns_limit_h_max 8
_diffrn_reflns_limit_h_min -17
_diffrn_reflns_limit_k_max 10
_diffrn_reflns_limit_k_min -11
_diffrn_reflns_limit_l_max 18
_diffrn_reflns_limit_l_min -18
_diffrn_reflns_number 14254
_diffrn_reflns_point_group_measured_fraction_full 1.000
_diffrn_reflns_point_group_measured_fraction_max 0.995
_diffrn_reflns_theta_full 25.242
_diffrn_reflns_theta_max 26.425
_diffrn_reflns_theta_min 1.732
_exptl_absorpt_coefficient_mu 2.258
_exptl_absorpt_correction_T_max 0.9485
_exptl_absorpt_correction_T_min 0.7979
_exptl_absorpt_correction_type multi-scan
_exptl_absorpt_process_details 'SADABS V2014/4 (Bruker AXS Inc.)'
_exptl_crystal_colour 'Pale Yellow'
_exptl_crystal_density_diffrn 1.496
_exptl_crystal_density_meas ?
_exptl_crystal_density_method 'not measured'
_exptl_crystal_description Lump
_exptl_crystal_F_000 832
_exptl_crystal_size_max 0.20
_exptl_crystal_size_mid 0.18
_exptl_crystal_size_min 0.15
_refine_diff_density_max 0.539
_refine_diff_density_min -0.551
_refine_diff_density_rms 0.053
_refine_ls_extinction_method none
_refine_ls_goodness_of_fit_ref 1.008
_refine_ls_hydrogen_treatment constr
_refine_ls_matrix_type full
_refine_ls_number_parameters 244
_refine_ls_number_reflns 3750
_refine_ls_number_restraints 0
_refine_ls_restrained_S_all 1.008
_refine_ls_R_factor_all 0.0972
_refine_ls_R_factor_gt 0.0450
_refine_ls_shift/su_max 0.001
_refine_ls_shift/su_mean 0.000
_refine_ls_structure_factor_coef Fsqd
_refine_ls_weighting_details 'w=1/[\s^2^(Fo^2^)+(0.0404P)^2^+0.8194P] where P=(Fo^2^+2Fc^2^)/3'
_refine_ls_weighting_scheme calc
_refine_ls_wR_factor_gt 0.0948
_refine_ls_wR_factor_ref 0.1119
_reflns_Friedel_coverage 0.000
_reflns_number_gt 2162
_reflns_number_total 3750
_reflns_threshold_expression 'I > 2\s(I)'
_cod_data_source_file ol5b03481_si_003.cif
_cod_data_source_block mo_151111_0m_a
_cod_depositor_comments
;
The following automatic conversions were performed:

'_exptl_crystal_density_meas' value 'not measured' was changed to '?'
- the value is perceived as not measured.

Automatic conversion script
Id: cif_fix_values 4268 2015-11-12 08:31:59Z antanas 
;
_cod_database_code 1542374
_shelx_space_group_comment
;
The symmetry employed for this shelxl refinement is uniquely defined
by the following loop, which should always be used as a source of
symmetry information in preference to the above space-group names.
They are only intended as comments.
;
_shelxl_version_number 2014/6

loop_
_space_group_symop_operation_xyz
'x, y, z'
'-x+1/2, y+1/2, -z+1/2'
'-x, -y, -z'
'x-1/2, -y-1/2, z-1/2'

loop_
_atom_site_label
_atom_site_type_symbol
_atom_site_fract_x
_atom_site_fract_y
_atom_site_fract_z
_atom_site_U_iso_or_equiv
_atom_site_adp_type
_atom_site_occupancy
_atom_site_site_symmetry_order
_atom_site_calc_flag
_atom_site_refinement_flags_posn
_atom_site_refinement_flags_adp
Br1 Br 0.17892(4) 0.53354(5) 1.06347(3) 0.0787(2) Uani 1 1 d . .
C1 C 0.1689(2) 0.3944(4) 0.5097(2) 0.0459(8) Uani 1 1 d . .
C2 C 0.1151(3) 0.3320(4) 0.4246(2) 0.0582(10) Uani 1 1 d . .
H2 H 0.1402 0.3375 0.3744 0.070 Uiso 1 1 calc R U
C3 C 0.0247(3) 0.2621(4) 0.4140(3) 0.0682(11) Uani 1 1 d . .
H3 H -0.0113 0.2213 0.3569 0.082 Uiso 1 1 calc R U
C4 C -0.0117(3) 0.2531(4) 0.4880(3) 0.0634(11) Uani 1 1 d . .
H4 H -0.0721 0.2046 0.4809 0.076 Uiso 1 1 calc R U
C5 C 0.0402(2) 0.3152(4) 0.5737(3) 0.0533(9) Uani 1 1 d . .
H5 H 0.0147 0.3081 0.6234 0.064 Uiso 1 1 calc R U
C6 C 0.1305(2) 0.3882(3) 0.5847(2) 0.0424(8) Uani 1 1 d . .
C7 C 0.1697(2) 0.4602(3) 0.7559(2) 0.0406(7) Uani 1 1 d . .
C8 C 0.0819(3) 0.4426(4) 0.7800(3) 0.0497(9) Uani 1 1 d . .
H8 H 0.0213 0.4176 0.7355 0.060 Uiso 1 1 calc R U
C9 C 0.0878(3) 0.4637(4) 0.8719(3) 0.0537(9) Uani 1 1 d . .
H9 H 0.0304 0.4513 0.8897 0.064 Uiso 1 1 calc R U
C10 C 0.1776(3) 0.5030(3) 0.9385(2) 0.0502(9) Uani 1 1 d . .
C11 C 0.2642(3) 0.5250(4) 0.9160(2) 0.0475(8) Uani 1 1 d . .
H11 H 0.3235 0.5539 0.9609 0.057 Uiso 1 1 calc R U
C12 C 0.2607(2) 0.5027(3) 0.8239(2) 0.0408(8) Uani 1 1 d . .
C13 C 0.3335(2) 0.5211(4) 0.7768(2) 0.0439(8) Uani 1 1 d . .
H13 H 0.4001 0.5494 0.8040 0.053 Uiso 1 1 calc R U
C14 C 0.2887(2) 0.4904(3) 0.6860(2) 0.0382(7) Uani 1 1 d . .
C15 C 0.3283(2) 0.5065(3) 0.6068(2) 0.0407(8) Uani 1 1 d . .
C16 C 0.4383(2) 0.4749(4) 0.6282(2) 0.0395(7) Uani 1 1 d . .
C17 C 0.4741(2) 0.3365(4) 0.6519(3) 0.0547(9) Uani 1 1 d . .
H17 H 0.4294 0.2620 0.6539 0.066 Uiso 1 1 calc R U
C18 C 0.5749(3) 0.3049(4) 0.6728(3) 0.0598(10) Uani 1 1 d . .
H18 H 0.5977 0.2096 0.6880 0.072 Uiso 1 1 calc R U
C19 C 0.6419(2) 0.4145(4) 0.6713(2) 0.0492(9) Uani 1 1 d . .
C20 C 0.6060(3) 0.5520(5) 0.6462(3) 0.0771(13) Uani 1 1 d . .
H20 H 0.6506 0.6263 0.6436 0.093 Uiso 1 1 calc R U
C21 C 0.5051(3) 0.5832(4) 0.6246(3) 0.0735(13) Uani 1 1 d . .
H21 H 0.4821 0.6779 0.6074 0.088 Uiso 1 1 calc R U
C22 C 0.7478(3) 0.3854(5) 0.6956(2) 0.0627(10) Uani 1 1 d . .
C23 C 0.2774(3) 0.6157(4) 0.5338(2) 0.0535(9) Uani 1 1 d . .
H23A H 0.2209 0.6697 0.5418 0.064 Uiso 1 1 calc R U
H23B H 0.3188 0.6703 0.5044 0.064 Uiso 1 1 calc R U
N1 N 0.2639(2) 0.4570(3) 0.51390(18) 0.0473(7) Uani 1 1 d . .
N2 N 0.18890(17) 0.4509(3) 0.67094(18) 0.0403(6) Uani 1 1 d . .
N3 N 0.8320(2) 0.3665(5) 0.7164(2) 0.0899(12) Uani 1 1 d . .

loop_
_atom_site_aniso_label
_atom_site_aniso_U_11
_atom_site_aniso_U_22
_atom_site_aniso_U_33
_atom_site_aniso_U_23
_atom_site_aniso_U_13
_atom_site_aniso_U_12
Br1 0.0955(4) 0.0935(4) 0.0641(3) -0.0037(2) 0.0495(3) -0.0113(3)
C1 0.0384(19) 0.045(2) 0.049(2) -0.0030(17) 0.0067(16) 0.0032(16)
C2 0.057(2) 0.062(2) 0.047(2) -0.0049(18) 0.0048(18) 0.000(2)
C3 0.055(3) 0.070(3) 0.064(3) -0.015(2) -0.003(2) -0.003(2)
C4 0.036(2) 0.058(3) 0.082(3) -0.011(2) -0.003(2) -0.0033(17)
C5 0.037(2) 0.052(2) 0.067(2) -0.0045(19) 0.0097(18) -0.0001(17)
C6 0.0306(18) 0.0373(18) 0.054(2) -0.0024(16) 0.0058(16) 0.0018(15)
C7 0.0333(17) 0.0397(18) 0.0507(19) -0.0007(16) 0.0159(15) 0.0016(15)
C8 0.0387(19) 0.051(2) 0.062(2) -0.0015(18) 0.0200(17) -0.0024(16)
C9 0.049(2) 0.050(2) 0.074(3) 0.0041(19) 0.036(2) -0.0008(18)
C10 0.060(2) 0.046(2) 0.054(2) 0.0025(17) 0.0316(18) 0.0022(17)
C11 0.047(2) 0.047(2) 0.051(2) -0.0022(17) 0.0178(16) -0.0010(16)
C12 0.0377(18) 0.042(2) 0.0436(19) -0.0012(14) 0.0143(15) -0.0013(14)
C13 0.0298(17) 0.055(2) 0.048(2) -0.0076(17) 0.0145(15) -0.0045(15)
C14 0.0312(17) 0.0390(19) 0.0464(19) -0.0021(15) 0.0149(14) -0.0001(14)
C15 0.0387(18) 0.041(2) 0.0432(18) -0.0050(15) 0.0149(15) -0.0020(15)
C16 0.0371(18) 0.0440(19) 0.0403(17) -0.0071(15) 0.0164(14) -0.0041(16)
C17 0.041(2) 0.048(2) 0.077(3) 0.0027(19) 0.0207(18) -0.0066(17)
C18 0.041(2) 0.056(2) 0.081(3) 0.008(2) 0.0179(19) 0.0073(18)
C19 0.0346(19) 0.069(3) 0.045(2) -0.0069(18) 0.0148(16) -0.0034(18)
C20 0.045(2) 0.064(3) 0.128(4) -0.012(3) 0.035(2) -0.016(2)
C21 0.050(2) 0.045(2) 0.133(4) 0.000(2) 0.040(2) -0.0035(19)
C22 0.044(2) 0.095(3) 0.048(2) 0.008(2) 0.0120(18) -0.004(2)
C23 0.051(2) 0.051(2) 0.060(2) 0.0029(19) 0.0195(18) -0.0003(18)
N1 0.0449(17) 0.0553(18) 0.0412(15) -0.0045(14) 0.0128(13) -0.0025(14)
N2 0.0274(14) 0.0455(16) 0.0477(16) -0.0062(13) 0.0113(12) -0.0033(12)
N3 0.038(2) 0.141(4) 0.086(3) 0.030(2) 0.0119(18) 0.002(2)

loop_
_atom_type_symbol
_atom_type_description
_atom_type_scat_dispersion_real
_atom_type_scat_dispersion_imag
_atom_type_scat_source
C C 0.0033 0.0016 'International Tables Vol C Tables 4.2.6.8 and 6.1.1.4'
H H 0.0000 0.0000 'International Tables Vol C Tables 4.2.6.8 and 6.1.1.4'
N N 0.0061 0.0033 'International Tables Vol C Tables 4.2.6.8 and 6.1.1.4'
Br Br -0.2901 2.4595 'International Tables Vol C Tables 4.2.6.8 and 6.1.1.4'

loop_
_geom_angle_atom_site_label_1
_geom_angle_atom_site_label_2
_geom_angle_atom_site_label_3
_geom_angle
C2 C1 C6 119.8(3)
C2 C1 N1 115.4(3)
C6 C1 N1 124.7(3)
C3 C2 C1 120.4(4)
C3 C2 H2 119.8
C1 C2 H2 119.8
C4 C3 C2 119.8(4)
C4 C3 H3 120.1
C2 C3 H3 120.1
C3 C4 C5 121.0(4)
C3 C4 H4 119.5
C5 C4 H4 119.5
C4 C5 C6 119.8(4)
C4 C5 H5 120.1
C6 C5 H5 120.1
C5 C6 C1 119.2(3)
C5 C6 N2 122.7(3)
C1 C6 N2 118.0(3)
N2 C7 C8 132.3(3)
N2 C7 C12 107.2(3)
C8 C7 C12 120.5(3)
C9 C8 C7 117.8(3)
C9 C8 H8 121.1
C7 C8 H8 121.1
C8 C9 C10 121.4(3)
C8 C9 H9 119.3
C10 C9 H9 119.3
C11 C10 C9 121.8(3)
C11 C10 Br1 119.3(3)
C9 C10 Br1 118.8(3)
C10 C11 C12 118.0(3)
C10 C11 H11 121.0
C12 C11 H11 121.0
C11 C12 C7 120.5(3)
C11 C12 C13 132.5(3)
C7 C12 C13 106.9(3)
C14 C13 C12 107.9(3)
C14 C13 H13 126.0
C12 C13 H13 126.0
C13 C14 N2 110.0(3)
C13 C14 C15 129.3(3)
N2 C14 C15 120.4(3)
C14 C15 N1 117.9(3)
C14 C15 C23 116.9(3)
N1 C15 C23 59.7(2)
C14 C15 C16 115.3(3)
N1 C15 C16 115.1(2)
C23 C15 C16 120.5(3)
C17 C16 C21 118.6(3)
C17 C16 C15 120.1(3)
C21 C16 C15 121.3(3)
C16 C17 C18 121.2(3)
C16 C17 H17 119.4
C18 C17 H17 119.4
C17 C18 C19 120.0(3)
C17 C18 H18 120.0
C19 C18 H18 120.0
C20 C19 C18 118.8(3)
C20 C19 C22 120.2(3)
C18 C19 C22 121.1(4)
C19 C20 C21 121.2(4)
C19 C20 H20 119.4
C21 C20 H20 119.4
C16 C21 C20 120.2(4)
C16 C21 H21 119.9
C20 C21 H21 119.9
N3 C22 C19 177.9(5)
N1 C23 C15 59.8(2)
N1 C23 H23A 117.8
C15 C23 H23A 117.8
N1 C23 H23B 117.8
C15 C23 H23B 117.8
H23A C23 H23B 114.9
C1 N1 C23 117.2(3)
C1 N1 C15 116.3(3)
C23 N1 C15 60.52(19)
C14 N2 C7 107.9(2)
C14 N2 C6 120.8(3)
C7 N2 C6 130.3(3)

loop_
_geom_bond_atom_site_label_1
_geom_bond_atom_site_label_2
_geom_bond_distance
Br1 C10 1.902(3)
C1 C2 1.392(4)
C1 C6 1.398(5)
C1 N1 1.430(4)
C2 C3 1.380(5)
C2 H2 0.9300
C3 C4 1.368(5)
C3 H3 0.9300
C4 C5 1.390(5)
C4 H4 0.9300
C5 C6 1.391(4)
C5 H5 0.9300
C6 N2 1.422(4)
C7 N2 1.394(4)
C7 C8 1.396(4)
C7 C12 1.415(4)
C8 C9 1.376(5)
C8 H8 0.9300
C9 C10 1.387(5)
C9 H9 0.9300
C10 C11 1.372(5)
C11 C12 1.391(4)
C11 H11 0.9300
C12 C13 1.423(4)
C13 C14 1.346(4)
C13 H13 0.9300
C14 N2 1.390(4)
C14 C15 1.474(4)
C15 N1 1.480(4)
C15 C23 1.491(4)
C15 C16 1.499(4)
C16 C17 1.365(4)
C16 C21 1.373(5)
C17 C18 1.376(4)
C17 H17 0.9300
C18 C19 1.376(5)
C18 H18 0.9300
C19 C20 1.361(5)
C19 C22 1.435(5)
C20 C21 1.375(5)
C20 H20 0.9300
C21 H21 0.9300
C22 N3 1.133(4)
C23 N1 1.479(4)
C23 H23A 0.9700
C23 H23B 0.9700
